data_4116239
loop_
_publ_author_name
'Roberto Paolesse'
'Laurent Jaquinod'
'Fabio Della Sala'
'Daniel J. Nurco'
'Luca Prodi'
'Marco Montalti'
'Corrado Di Natale'
'Arnaldo D'Amico'
'Aldo Di Carlo'
'Paolo Lugli'
'Kevin M. Smith'

_publ_section_title
;
 \b-Fused Oligoporphyrins: A Novel Approach to a New Type of Extended
 Aromatic System
;
_journal_name_full 'Journal of the American Chemical Society'
_journal_page_first 11295
_journal_page_last 11302
_journal_paper_doi 10.1021/ja001316+
_journal_volume 122
_journal_year 2000
_chemical_formula_moiety
;
 (C112 H86 N12)4+, 4(CF3COO-), 2(CH3OH)
;
_chemical_formula_sum 'C122 H94 F12 N12 O10'
_chemical_formula_weight 2116.16
_chemical_name_common 'tetracation porphyrin trimer'
_space_group_IT_number 2
_symmetry_cell_setting triclinic
_symmetry_space_group_name_Hall '-P 1'
_symmetry_space_group_name_H-M 'P -1'
_atom_sites_solution_hydrogens mixed
_atom_sites_solution_primary direct
_atom_sites_solution_secondary difmap
_audit_creation_method SHELXL-97
_cell_angle_alpha 109.831(11)
_cell_angle_beta 96.220(12)
_cell_angle_gamma 102.619(11)
_cell_formula_units_Z 1
_cell_length_a 11.9318(18)
_cell_length_b 14.041(2)
_cell_length_c 17.250(3)
_cell_measurement_reflns_used 39
_cell_measurement_temperature 130(2)
_cell_measurement_theta_max 34.62
_cell_measurement_theta_min 3.86
_cell_volume 2600.0(8)
_computing_cell_refinement 'Siemens P3'
_computing_data_collection 'Siemens P3'
_computing_data_reduction 'Siemens XDISK'
_computing_molecular_graphics 'Siemens XP'
_computing_publication_material 'Siemens XCIF'
_computing_structure_refinement 'SHELXL-97 (Sheldrick, 1997)'
_computing_structure_solution 'SHELXS-97 (Sheldrick, 1990)'
_diffrn_ambient_temperature 130(2)
_diffrn_measured_fraction_theta_full 1.000
_diffrn_measured_fraction_theta_max 1.000
_diffrn_measurement_device_type 'Bruker P4'
_diffrn_measurement_method '\q - 2\q scans'
_diffrn_radiation_monochromator 'nickel filter'
_diffrn_radiation_source 'rotating anode'
_diffrn_radiation_type CuK\a
_diffrn_radiation_wavelength 1.54178
_diffrn_reflns_av_R_equivalents 0.0000
_diffrn_reflns_av_sigmaI/netI 0.0633
_diffrn_reflns_limit_h_max 13
_diffrn_reflns_limit_h_min 0
_diffrn_reflns_limit_k_max 16
_diffrn_reflns_limit_k_min -16
_diffrn_reflns_limit_l_max 19
_diffrn_reflns_limit_l_min -19
_diffrn_reflns_number 6833
_diffrn_reflns_theta_full 56.26
_diffrn_reflns_theta_max 56.26
_diffrn_reflns_theta_min 2.78
_diffrn_standards_decay_% 'no decay'
_diffrn_standards_interval_count 198
_diffrn_standards_number 2
_exptl_absorpt_coefficient_mu 0.851
_exptl_absorpt_correction_T_max 0.7550
_exptl_absorpt_correction_T_min 0.6519
_exptl_absorpt_correction_type empirical
_exptl_absorpt_process_details
;
 XABS2, an empirical absorption program.
 S.R. Parkin, B. Moezzi, and H. Hope, J. Appl. Crystallogr., 1995, V. 58,
 p. 53.
;
_exptl_crystal_colour green
_exptl_crystal_density_diffrn 1.352
_exptl_crystal_description block
_exptl_crystal_F_000 1098
_exptl_crystal_size_max 0.55
_exptl_crystal_size_mid 0.50
_exptl_crystal_size_min 0.35
_refine_diff_density_max 0.847
_refine_diff_density_min -0.347
_refine_diff_density_rms 0.069
_refine_ls_extinction_method none
_refine_ls_goodness_of_fit_ref 1.026
_refine_ls_hydrogen_treatment
;
 Hydrogen atoms were generated by their idealized geometry and
 refined with a riding model with the exception of the following:

 H5, which was bonded to N5 (N5 was the nitrogen on the non-fused pyrrolic
 moiety of the central free base porphyrin macrocycle) was generated by
 idealized geometry and refined freely at full occupancy.  A hydrogen
 generated by idealized geometry on N6 (N6 was the nitrogen on the fused
 pyrrolic moiety of the central free base porphyrin macrocycle) was
 unstable to refinement.  The final model had no hydrogen bonded to N6.

 H1, H2, H3, and H4 were bonded to the pyrrolic nitrogens on the dicationic
 tetraphenylporphyrin moieties (of which there were 2 symmetry equivalents).

 H1 and H3 were generated by their idealized geometry.

 H2 and H4 were found on a difference map.

 H1, H2, H3, and H4 were refined freely

 All of the MeOH hydrogen atoms were unstable to refinement and were not
 included in the final model.

;
_refine_ls_matrix_type full
_refine_ls_number_parameters 725
_refine_ls_number_reflns 6833
_refine_ls_number_restraints 0
_refine_ls_restrained_S_all 1.026
_refine_ls_R_factor_all 0.1212
_refine_ls_R_factor_gt 0.0814
_refine_ls_shift/su_max 0.000
_refine_ls_shift/su_mean 0.000
_refine_ls_structure_factor_coef Fsqd
_refine_ls_weighting_details 'calc w=1/[\s^2^(Fo^2^)+(0.1103P)^2^+5.7366P] where P=(Fo^2^+2Fc^2^)/3'
_refine_ls_weighting_scheme calc
_refine_ls_wR_factor_gt 0.2021
_refine_ls_wR_factor_ref 0.2361
_reflns_number_gt 4622
_reflns_number_total 6833
_reflns_threshold_expression >2sigma(I)
_cod_data_source_file ja0013162B.cif
_cod_data_source_block 123xn
_cod_original_cell_volume 2599.8(7)
_cod_original_formula_sum
;
 C122 H94 F12 N12 O10
;
_cod_database_code 4116239

loop_
_symmetry_equiv_pos_as_xyz
'x, y, z'
'-x, -y, -z'

loop_
_atom_site_label
_atom_site_type_symbol
_atom_site_fract_x
_atom_site_fract_y
_atom_site_fract_z
_atom_site_U_iso_or_equiv
_atom_site_adp_type
_atom_site_occupancy
_atom_site_symmetry_multiplicity
_atom_site_calc_flag
_atom_site_refinement_flags
N1 N 0.6362(4) 0.7766(3) 0.7516(3) 0.0327(11) Uani 1 1 d .
N2 N 0.5212(4) 0.5460(3) 0.7163(3) 0.0327(11) Uani 1 1 d .
N3 N 0.7567(4) 0.5285(4) 0.7920(3) 0.0369(11) Uani 1 1 d .
N4 N 0.8710(4) 0.7481(3) 0.8073(3) 0.0313(10) Uani 1 1 d .
N5 N 0.3277(5) 0.8998(4) 0.4642(3) 0.0348(12) Uani 1 1 d .
H5 H 0.383(4) 0.929(4) 0.474(3) 0.012(16) Uiso 1 1 d .
N6 N 0.5462(4) 0.9293(3) 0.5825(3) 0.0313(10) Uani 1 1 d .
H1 H 0.647(6) 0.747(5) 0.793(4) 0.07(2) Uiso 1 1 d .
H3 H 0.732(5) 0.583(5) 0.818(4) 0.055(19) Uiso 1 1 d .
H2 H 0.585(5) 0.563(4) 0.698(3) 0.029(15) Uiso 1 1 d .
H4 H 0.827(5) 0.694(4) 0.753(4) 0.042(16) Uiso 1 1 d .
C1 C 0.7125(4) 0.8609(4) 0.7437(3) 0.0336(13) Uani 1 1 d .
C2 C 0.6465(4) 0.8902(4) 0.6854(3) 0.0299(12) Uani 1 1 d .
C3 C 0.5330(4) 0.8284(4) 0.6644(3) 0.0304(12) Uani 1 1 d .
C4 C 0.5247(4) 0.7568(4) 0.7075(3) 0.0321(13) Uani 1 1 d .
C5 C 0.4263(4) 0.6846(4) 0.7154(3) 0.0311(12) Uani 1 1 d .
C5A C 0.3161(5) 0.7177(4) 0.7170(3) 0.0318(12) Uani 1 1 d .
C5B C 0.2054(5) 0.6465(4) 0.6753(3) 0.0363(13) Uani 1 1 d .
H5B H 0.1994 0.5745 0.6450 0.044 Uiso 1 1 calc R
C5C C 0.1057(5) 0.6814(4) 0.6786(4) 0.0367(13) Uani 1 1 d .
H5C H 0.0311 0.6332 0.6510 0.044 Uiso 1 1 calc R
C5D C 0.1141(5) 0.7867(4) 0.7222(4) 0.0403(14) Uani 1 1 d .
H5D H 0.0457 0.8109 0.7233 0.048 Uiso 1 1 calc R
C5E C 0.2227(5) 0.8566(4) 0.7639(4) 0.0398(14) Uani 1 1 d .
H5E H 0.2281 0.9285 0.7943 0.048 Uiso 1 1 calc R
C5F C 0.3224(5) 0.8229(4) 0.7618(3) 0.0355(13) Uani 1 1 d .
H5F H 0.3962 0.8715 0.7910 0.043 Uiso 1 1 calc R
C6 C 0.4310(4) 0.5923(4) 0.7273(3) 0.0317(12) Uani 1 1 d .
C7 C 0.3436(5) 0.5256(4) 0.7510(3) 0.0370(13) Uani 1 1 d .
H7 H 0.2714 0.5379 0.7638 0.044 Uiso 1 1 calc R
C8 C 0.3820(5) 0.4422(4) 0.7519(3) 0.0384(14) Uani 1 1 d .
H8 H 0.3405 0.3850 0.7643 0.046 Uiso 1 1 calc R
C9 C 0.4954(5) 0.4547(4) 0.7309(3) 0.0367(13) Uani 1 1 d .
C10 C 0.5695(5) 0.3899(4) 0.7340(3) 0.0381(14) Uani 1 1 d .
C10A C 0.5118(5) 0.2796(4) 0.7213(4) 0.0433(15) Uani 1 1 d .
C10B C 0.5435(6) 0.2358(5) 0.7785(4) 0.0548(17) Uani 1 1 d .
H10B H 0.6064 0.2763 0.8250 0.066 Uiso 1 1 calc R
C10C C 0.4858(7) 0.1341(6) 0.7695(6) 0.071(2) Uani 1 1 d .
H10C H 0.5078 0.1058 0.8098 0.086 Uiso 1 1 calc R
C10D C 0.3967(7) 0.0757(5) 0.7019(6) 0.075(2) Uani 1 1 d .
H10D H 0.3570 0.0061 0.6951 0.090 Uiso 1 1 calc R
C10E C 0.3635(6) 0.1156(5) 0.6435(5) 0.067(2) Uani 1 1 d .
H10E H 0.3012 0.0738 0.5970 0.081 Uiso 1 1 calc R
C10F C 0.4215(6) 0.2184(5) 0.6526(4) 0.0561(18) Uani 1 1 d .
H10F H 0.3991 0.2460 0.6119 0.067 Uiso 1 1 calc R
C11 C 0.6923(5) 0.4242(4) 0.7534(3) 0.0371(13) Uani 1 1 d .
C12 C 0.7736(5) 0.3631(4) 0.7437(4) 0.0411(14) Uani 1 1 d .
H12 H 0.7549 0.2886 0.7186 0.049 Uiso 1 1 calc R
C13 C 0.8822(5) 0.4292(4) 0.7764(4) 0.0410(14) Uani 1 1 d .
H13 H 0.9530 0.4088 0.7779 0.049 Uiso 1 1 calc R
C14 C 0.8733(5) 0.5343(4) 0.8084(3) 0.0364(13) Uani 1 1 d .
C15 C 0.9629(5) 0.6280(4) 0.8519(3) 0.0342(13) Uani 1 1 d .
C15A C 1.0752(5) 0.6224(4) 0.8929(3) 0.0384(14) Uani 1 1 d .
C15B C 1.1821(5) 0.6865(5) 0.8923(4) 0.0434(15) Uani 1 1 d .
H15B H 1.1836 0.7332 0.8632 0.052 Uiso 1 1 calc R
C15C C 1.2866(6) 0.6827(6) 0.9339(4) 0.0559(18) Uani 1 1 d .
H15C H 1.3588 0.7277 0.9340 0.067 Uiso 1 1 calc R
C15D C 1.2857(7) 0.6142(6) 0.9750(4) 0.062(2) Uani 1 1 d .
H15D H 1.3576 0.6108 1.0021 0.075 Uiso 1 1 calc R
C15E C 1.1811(6) 0.5501(5) 0.9773(4) 0.0569(18) Uani 1 1 d .
H15E H 1.1804 0.5034 1.0063 0.068 Uiso 1 1 calc R
C15F C 1.0765(6) 0.5552(5) 0.9362(4) 0.0482(16) Uani 1 1 d .
H15F H 1.0044 0.5116 0.9378 0.058 Uiso 1 1 calc R
C16 C 0.9500(5) 0.7286(4) 0.8590(3) 0.0341(13) Uani 1 1 d .
C17 C 1.0188(5) 0.8276(4) 0.9202(3) 0.0370(13) Uani 1 1 d .
H17 H 1.0792 0.8378 0.9653 0.044 Uiso 1 1 calc R
C18 C 0.9829(5) 0.9039(4) 0.9026(3) 0.0358(13) Uani 1 1 d .
H18 H 1.0146 0.9774 0.9329 0.043 Uiso 1 1 calc R
C19 C 0.8890(4) 0.8556(4) 0.8311(3) 0.0324(12) Uani 1 1 d .
C20 C 0.8261(5) 0.9077(4) 0.7930(3) 0.0329(13) Uani 1 1 d .
C20A C 0.8799(5) 1.0228(4) 0.8163(3) 0.0322(12) Uani 1 1 d .
C20B C 0.8141(5) 1.0929(4) 0.8442(3) 0.0386(14) Uani 1 1 d .
H20B H 0.7334 1.0675 0.8441 0.046 Uiso 1 1 calc R
C20C C 0.8656(6) 1.1994(4) 0.8721(4) 0.0457(15) Uani 1 1 d .
H20C H 0.8206 1.2475 0.8918 0.055 Uiso 1 1 calc R
C20D C 0.9832(6) 1.2370(5) 0.8715(4) 0.0507(17) Uani 1 1 d .
H20D H 1.0185 1.3106 0.8912 0.061 Uiso 1 1 calc R
C20E C 1.0487(5) 1.1672(5) 0.8424(4) 0.0481(16) Uani 1 1 d .
H20E H 1.1290 1.1929 0.8419 0.058 Uiso 1 1 calc R
C20F C 0.9972(5) 1.0600(4) 0.8140(3) 0.0387(14) Uani 1 1 d .
H20F H 1.0418 1.0119 0.7930 0.046 Uiso 1 1 calc R
C21 C 0.2390(4) 0.9051(4) 0.4104(3) 0.0336(13) Uani 1 1 d .
C22 C 0.1358(5) 0.8300(4) 0.4102(3) 0.0391(14) Uani 1 1 d .
C22A C 0.0168(5) 0.8072(6) 0.3571(4) 0.0560(17) Uani 1 1 d .
H22A H 0.0268 0.8075 0.3010 0.067 Uiso 1 1 calc R
H22B H -0.0298 0.7357 0.3493 0.067 Uiso 1 1 calc R
C22B C -0.0482(7) 0.8827(8) 0.3938(6) 0.107(3) Uani 1 1 d .
H22C H -0.0672 0.8766 0.4461 0.160 Uiso 1 1 calc R
H22D H -0.1208 0.8680 0.3540 0.160 Uiso 1 1 calc R
H22E H -0.0002 0.9542 0.4059 0.160 Uiso 1 1 calc R
C23 C 0.1660(5) 0.7829(4) 0.4629(4) 0.0401(14) Uani 1 1 d .
C23A C 0.0880(5) 0.6987(5) 0.4833(4) 0.061(2) Uani 1 1 d .
H23A H 0.0053 0.6962 0.4656 0.073 Uiso 1 1 calc R
H23B H 0.1037 0.7180 0.5450 0.073 Uiso 1 1 calc R
C23B C 0.1041(9) 0.5901(6) 0.4416(5) 0.103(3) Uani 1 1 d .
H23C H 0.0748 0.5647 0.3808 0.155 Uiso 1 1 calc R
H23D H 0.0605 0.5418 0.4646 0.155 Uiso 1 1 calc R
H23E H 0.1876 0.5936 0.4524 0.155 Uiso 1 1 calc R
C24 C 0.2893(4) 0.8272(4) 0.4987(3) 0.0338(13) Uani 1 1 d .
C25 C 0.3539(4) 0.8054(4) 0.5582(3) 0.0343(13) Uani 1 1 d .
H25 H 0.3131 0.7510 0.5741 0.041 Uiso 1 1 calc R
C26 C 0.4712(5) 0.8520(4) 0.5986(3) 0.0340(13) Uani 1 1 d .
C27 C 0.6526(4) 0.9541(4) 0.6338(3) 0.0316(12) Uani 1 1 d .
C28 C 0.7522(4) 1.0291(4) 0.6341(3) 0.0349(13) Uani 1 1 d .
H28 H 0.8226 1.0354 0.6693 0.042 Uiso 1 1 calc R
O1 O 0.6678(3) 0.6967(3) 0.8756(2) 0.0419(10) Uani 1 1 d .
O2 O 0.5728(5) 0.7864(4) 0.9651(4) 0.0866(17) Uani 1 1 d .
F1 F 0.7514(4) 0.6537(3) 1.0092(3) 0.0834(14) Uani 1 1 d .
F2 F 0.5844(4) 0.5495(3) 0.9460(3) 0.0892(15) Uani 1 1 d .
F3 F 0.6050(6) 0.6782(5) 1.0621(3) 0.129(2) Uani 1 1 d .
C29 C 0.6259(5) 0.7192(5) 0.9398(4) 0.0458(15) Uani 1 1 d .
C30 C 0.6402(6) 0.6510(6) 0.9901(4) 0.0602(18) Uani 1 1 d .
O3 O 0.7284(4) 0.6087(3) 0.6560(3) 0.0555(11) Uani 1 1 d .
O4 O 0.8531(5) 0.7075(5) 0.6090(4) 0.0912(18) Uani 1 1 d .
F4 F 0.6417(5) 0.4882(4) 0.4887(3) 0.124(2) Uani 1 1 d .
F5 F 0.5961(5) 0.6308(5) 0.5113(4) 0.163(3) Uani 1 1 d .
F6 F 0.7433(6) 0.6041(5) 0.4551(3) 0.142(3) Uani 1 1 d .
C31 C 0.7624(6) 0.6396(5) 0.6018(4) 0.0513(16) Uani 1 1 d .
C32 C 0.6867(7) 0.5944(7) 0.5135(5) 0.075(2) Uani 1 1 d .
C33 C 0.6540(12) 1.0291(10) 0.9900(8) 0.168(6) Uani 1 1 d .
O5 O 0.5913(5) 0.9511(4) 0.9087(3) 0.0860(16) Uani 1 1 d .

loop_
_atom_site_aniso_label
_atom_site_aniso_U_11
_atom_site_aniso_U_22
_atom_site_aniso_U_33
_atom_site_aniso_U_23
_atom_site_aniso_U_13
_atom_site_aniso_U_12
N1 0.032(3) 0.029(2) 0.038(3) 0.014(2) 0.005(2) 0.006(2)
N2 0.030(3) 0.032(3) 0.036(3) 0.014(2) 0.010(2) 0.007(2)
N3 0.038(3) 0.032(3) 0.041(3) 0.010(2) 0.011(2) 0.014(2)
N4 0.032(3) 0.032(3) 0.029(3) 0.010(2) 0.002(2) 0.011(2)
N5 0.022(3) 0.038(3) 0.041(3) 0.016(2) 0.001(2) 0.001(2)
N6 0.027(2) 0.033(2) 0.034(3) 0.015(2) 0.004(2) 0.0056(19)
C1 0.029(3) 0.031(3) 0.037(3) 0.009(2) 0.003(2) 0.007(2)
C2 0.029(3) 0.029(3) 0.033(3) 0.011(2) 0.006(2) 0.010(2)
C3 0.029(3) 0.029(3) 0.035(3) 0.012(2) 0.009(2) 0.012(2)
C4 0.030(3) 0.032(3) 0.034(3) 0.008(2) 0.006(2) 0.013(2)
C5 0.029(3) 0.032(3) 0.028(3) 0.007(2) 0.005(2) 0.005(2)
C5A 0.037(3) 0.030(3) 0.032(3) 0.015(2) 0.012(3) 0.008(2)
C5B 0.035(3) 0.036(3) 0.037(3) 0.012(3) 0.008(3) 0.010(3)
C5C 0.024(3) 0.039(3) 0.046(4) 0.018(3) 0.010(3) 0.002(2)
C5D 0.031(3) 0.050(4) 0.047(4) 0.022(3) 0.016(3) 0.015(3)
C5E 0.044(4) 0.029(3) 0.050(4) 0.014(3) 0.020(3) 0.014(3)
C5F 0.034(3) 0.034(3) 0.038(3) 0.012(3) 0.011(3) 0.008(2)
C6 0.033(3) 0.031(3) 0.029(3) 0.008(2) 0.005(2) 0.011(2)
C7 0.031(3) 0.036(3) 0.042(3) 0.014(3) 0.007(3) 0.007(2)
C8 0.040(3) 0.032(3) 0.039(3) 0.008(3) 0.010(3) 0.008(3)
C9 0.046(4) 0.028(3) 0.034(3) 0.010(2) 0.009(3) 0.008(3)
C10 0.046(4) 0.031(3) 0.038(3) 0.012(3) 0.009(3) 0.011(3)
C10A 0.042(4) 0.028(3) 0.059(4) 0.012(3) 0.015(3) 0.013(3)
C10B 0.056(4) 0.048(4) 0.072(5) 0.027(4) 0.021(4) 0.024(3)
C10C 0.076(5) 0.051(4) 0.104(7) 0.038(5) 0.043(5) 0.026(4)
C10D 0.070(5) 0.032(4) 0.133(8) 0.029(5) 0.055(5) 0.024(4)
C10E 0.053(4) 0.035(4) 0.096(6) 0.000(4) 0.023(4) 0.010(3)
C10F 0.052(4) 0.042(4) 0.069(5) 0.009(3) 0.019(4) 0.019(3)
C11 0.044(4) 0.032(3) 0.038(3) 0.014(3) 0.012(3) 0.013(3)
C12 0.051(4) 0.031(3) 0.046(4) 0.017(3) 0.013(3) 0.014(3)
C13 0.045(4) 0.035(3) 0.048(4) 0.015(3) 0.013(3) 0.019(3)
C14 0.039(3) 0.039(3) 0.035(3) 0.016(3) 0.008(3) 0.016(3)
C15 0.036(3) 0.041(3) 0.030(3) 0.014(3) 0.009(2) 0.018(3)
C15A 0.043(4) 0.040(3) 0.036(3) 0.014(3) 0.006(3) 0.020(3)
C15B 0.046(4) 0.049(4) 0.036(3) 0.012(3) 0.009(3) 0.020(3)
C15C 0.045(4) 0.077(5) 0.039(4) 0.007(3) 0.004(3) 0.028(3)
C15D 0.062(5) 0.085(5) 0.041(4) 0.012(4) -0.001(3) 0.047(4)
C15E 0.069(5) 0.062(4) 0.049(4) 0.024(3) 0.004(4) 0.036(4)
C15F 0.057(4) 0.049(4) 0.041(4) 0.014(3) 0.004(3) 0.026(3)
C16 0.035(3) 0.040(3) 0.030(3) 0.015(3) 0.008(3) 0.012(3)
C17 0.036(3) 0.047(3) 0.032(3) 0.017(3) 0.004(3) 0.015(3)
C18 0.036(3) 0.037(3) 0.028(3) 0.007(2) 0.002(3) 0.008(3)
C19 0.033(3) 0.038(3) 0.028(3) 0.011(2) 0.009(2) 0.012(2)
C20 0.036(3) 0.036(3) 0.027(3) 0.008(2) 0.008(2) 0.015(2)
C20A 0.035(3) 0.032(3) 0.030(3) 0.013(2) 0.002(2) 0.009(2)
C20B 0.036(3) 0.038(3) 0.035(3) 0.010(3) -0.002(3) 0.010(3)
C20C 0.056(4) 0.037(3) 0.040(4) 0.009(3) 0.002(3) 0.018(3)
C20D 0.066(5) 0.032(3) 0.045(4) 0.016(3) -0.009(3) 0.005(3)
C20E 0.042(4) 0.046(4) 0.049(4) 0.020(3) -0.006(3) 0.002(3)
C20F 0.041(4) 0.037(3) 0.036(3) 0.014(3) -0.001(3) 0.010(3)
C21 0.025(3) 0.040(3) 0.033(3) 0.014(3) 0.002(2) 0.004(2)
C22 0.025(3) 0.049(3) 0.036(3) 0.015(3) -0.001(3) 0.001(3)
C22A 0.033(3) 0.077(5) 0.059(4) 0.035(4) 0.005(3) 0.004(3)
C22B 0.051(5) 0.151(9) 0.098(7) 0.019(6) -0.004(5) 0.041(6)
C23 0.025(3) 0.051(3) 0.038(3) 0.019(3) 0.001(3) -0.005(3)
C23A 0.040(4) 0.082(5) 0.052(4) 0.040(4) -0.007(3) -0.015(3)
C23B 0.156(9) 0.053(5) 0.064(5) 0.022(4) 0.018(6) -0.042(5)
C24 0.029(3) 0.037(3) 0.035(3) 0.015(3) 0.010(3) 0.003(2)
C25 0.028(3) 0.037(3) 0.038(3) 0.018(3) 0.004(3) 0.002(2)
C26 0.032(3) 0.034(3) 0.033(3) 0.011(2) 0.006(3) 0.005(2)
C27 0.032(3) 0.031(3) 0.033(3) 0.013(2) 0.007(2) 0.009(2)
C28 0.024(3) 0.043(3) 0.040(3) 0.017(3) 0.003(2) 0.012(2)
O1 0.049(2) 0.043(2) 0.040(2) 0.0171(19) 0.015(2) 0.0200(19)
O2 0.087(4) 0.089(4) 0.106(4) 0.035(3) 0.053(3) 0.053(3)
F1 0.073(3) 0.083(3) 0.091(3) 0.046(3) -0.019(2) 0.012(2)
F2 0.094(3) 0.076(3) 0.085(3) 0.047(3) -0.009(3) -0.016(3)
F3 0.181(6) 0.169(6) 0.080(4) 0.067(4) 0.076(4) 0.073(5)
C29 0.042(4) 0.044(3) 0.053(4) 0.015(3) 0.010(3) 0.019(3)
C30 0.060(5) 0.070(5) 0.046(4) 0.019(4) 0.013(4) 0.011(4)
O3 0.061(3) 0.052(3) 0.054(3) 0.018(2) 0.015(2) 0.017(2)
O4 0.058(3) 0.127(5) 0.077(4) 0.042(4) 0.006(3) -0.001(3)
F4 0.131(5) 0.088(4) 0.092(4) -0.008(3) -0.030(3) 0.001(3)
F5 0.127(5) 0.173(6) 0.137(5) -0.012(4) -0.063(4) 0.095(5)
F6 0.192(7) 0.156(5) 0.047(3) 0.030(3) 0.029(4) -0.003(5)
C31 0.060(5) 0.054(4) 0.059(4) 0.032(4) 0.036(4) 0.024(4)
C32 0.073(5) 0.084(6) 0.056(5) 0.004(4) 0.001(4) 0.038(5)
C33 0.181(12) 0.119(9) 0.106(9) -0.031(7) 0.049(9) -0.047(8)
O5 0.086(4) 0.076(4) 0.072(4) 0.007(3) 0.012(3) 0.010(3)

loop_
_atom_type_symbol
_atom_type_description
_atom_type_scat_dispersion_real
_atom_type_scat_dispersion_imag
_atom_type_scat_source
C C 0.0181 0.0091 'International Tables Vol C Tables 4.2.6.8 and 6.1.1.4'
H H 0.0000 0.0000 'International Tables Vol C Tables 4.2.6.8 and 6.1.1.4'
N N 0.0311 0.0180 'International Tables Vol C Tables 4.2.6.8 and 6.1.1.4'
F F 0.0727 0.0534 'International Tables Vol C Tables 4.2.6.8 and 6.1.1.4'
O O 0.0492 0.0322 'International Tables Vol C Tables 4.2.6.8 and 6.1.1.4'

loop_
_geom_angle_atom_site_label_1
_geom_angle_atom_site_label_2
_geom_angle_atom_site_label_3
_geom_angle
_geom_angle_site_symmetry_1
_geom_angle_site_symmetry_3
C4 N1 C1 111.1(4) . .
C9 N2 C6 110.2(5) . .
C14 N3 C11 109.6(5) . .
C16 N4 C19 109.4(4) . .
C21 N5 C24 111.6(5) . .
C27 N6 C26 107.3(4) . .
N1 C1 C20 122.3(5) . .
N1 C1 C2 105.8(4) . .
C20 C1 C2 131.6(5) . .
C3 C2 C1 108.4(4) . .
C3 C2 C27 106.1(4) . .
C1 C2 C27 145.2(5) . .
C2 C3 C4 108.4(4) . .
C2 C3 C26 107.2(4) . .
C4 C3 C26 143.7(5) . .
N1 C4 C5 122.2(5) . .
N1 C4 C3 106.0(4) . .
C5 C4 C3 131.6(5) . .
C6 C5 C4 124.1(5) . .
C6 C5 C5A 120.2(5) . .
C4 C5 C5A 115.5(4) . .
C5F C5A C5B 118.9(5) . .
C5F C5A C5 118.8(5) . .
C5B C5A C5 122.3(5) . .
C5C C5B C5A 120.0(5) . .
C5B C5C C5D 120.2(5) . .
C5E C5D C5C 119.9(5) . .
C5F C5E C5D 120.6(5) . .
C5E C5F C5A 120.4(5) . .
N2 C6 C5 125.7(5) . .
N2 C6 C7 106.5(4) . .
C5 C6 C7 127.7(5) . .
C8 C7 C6 108.1(5) . .
C7 C8 C9 108.4(5) . .
N2 C9 C10 127.5(5) . .
N2 C9 C8 106.8(5) . .
C10 C9 C8 125.4(5) . .
C11 C10 C9 124.8(5) . .
C11 C10 C10A 118.4(5) . .
C9 C10 C10A 116.6(5) . .
C10B C10A C10F 118.4(6) . .
C10B C10A C10 121.3(6) . .
C10F C10A C10 120.3(6) . .
C10A C10B C10C 121.7(7) . .
C10D C10C C10B 118.9(8) . .
C10C C10D C10E 121.3(7) . .
C10D C10E C10F 120.0(7) . .
C10A C10F C10E 119.7(7) . .
N3 C11 C10 124.4(5) . .
N3 C11 C12 106.8(5) . .
C10 C11 C12 128.7(5) . .
C13 C12 C11 108.1(5) . .
C12 C13 C14 108.8(5) . .
N3 C14 C15 124.7(5) . .
N3 C14 C13 106.6(5) . .
C15 C14 C13 128.7(5) . .
C14 C15 C16 122.9(5) . .
C14 C15 C15A 119.0(5) . .
C16 C15 C15A 118.2(5) . .
C15F C15A C15B 118.0(5) . .
C15F C15A C15 120.4(5) . .
C15B C15A C15 121.6(5) . .
C15C C15B C15A 120.7(6) . .
C15D C15C C15B 120.2(7) . .
C15C C15D C15E 120.6(6) . .
C15D C15E C15F 118.9(6) . .
C15A C15F C15E 121.7(6) . .
N4 C16 C15 126.0(5) . .
N4 C16 C17 107.6(4) . .
C15 C16 C17 126.4(5) . .
C18 C17 C16 107.9(5) . .
C17 C18 C19 108.6(5) . .
N4 C19 C20 126.9(5) . .
N4 C19 C18 106.5(4) . .
C20 C19 C18 126.6(5) . .
C1 C20 C19 123.9(5) . .
C1 C20 C20A 119.3(4) . .
C19 C20 C20A 116.4(5) . .
C20B C20A C20F 120.0(5) . .
C20B C20A C20 119.6(5) . .
C20F C20A C20 120.3(5) . .
C20C C20B C20A 119.9(5) . .
C20B C20C C20D 120.3(6) . .
C20E C20D C20C 120.0(5) . .
C20D C20E C20F 120.0(6) . .
C20E C20F C20A 119.8(5) . .
N5 C21 C28 126.4(5) . 2_676
N5 C21 C22 106.3(5) . .
C28 C21 C22 127.4(5) 2_676 .
C23 C22 C21 108.0(5) . .
C23 C22 C22A 127.4(5) . .
C21 C22 C22A 124.5(5) . .
C22B C22A C22 113.4(6) . .
C22 C23 C24 108.6(5) . .
C22 C23 C23A 127.7(5) . .
C24 C23 C23A 123.6(5) . .
C23 C23A C23B 113.9(6) . .
N5 C24 C25 127.0(5) . .
N5 C24 C23 105.5(5) . .
C25 C24 C23 127.5(5) . .
C24 C25 C26 129.0(5) . .
N6 C26 C25 124.5(5) . .
N6 C26 C3 109.3(4) . .
C25 C26 C3 126.1(5) . .
N6 C27 C28 123.7(5) . .
N6 C27 C2 110.0(4) . .
C28 C27 C2 126.2(5) . .
C21 C28 C27 128.3(5) 2_676 .
O2 C29 O1 128.2(6) . .
O2 C29 C30 118.2(6) . .
O1 C29 C30 113.6(5) . .
F3 C30 F1 105.5(6) . .
F3 C30 F2 107.6(6) . .
F1 C30 F2 105.3(6) . .
F3 C30 C29 115.1(6) . .
F1 C30 C29 110.9(6) . .
F2 C30 C29 111.8(6) . .
O3 C31 O4 128.1(7) . .
O3 C31 C32 119.4(7) . .
O4 C31 C32 112.4(6) . .
F5 C32 F6 111.0(8) . .
F5 C32 F4 105.0(7) . .
F6 C32 F4 103.5(7) . .
F5 C32 C31 111.8(6) . .
F6 C32 C31 114.5(7) . .
F4 C32 C31 110.2(7) . .

loop_
_geom_bond_atom_site_label_1
_geom_bond_atom_site_label_2
_geom_bond_distance
_geom_bond_site_symmetry_2
N1 C4 1.379(7) .
N1 C1 1.384(7) .
N2 C9 1.366(7) .
N2 C6 1.371(7) .
N3 C14 1.369(7) .
N3 C11 1.384(7) .
N4 C16 1.360(6) .
N4 C19 1.384(7) .
N5 C21 1.363(7) .
N5 C24 1.367(7) .
N6 C27 1.368(6) .
N6 C26 1.375(6) .
C1 C20 1.406(7) .
C1 C2 1.432(7) .
C2 C3 1.372(7) .
C2 C27 1.459(7) .
C3 C4 1.432(7) .
C3 C26 1.456(7) .
C4 C5 1.426(7) .
C5 C6 1.392(7) .
C5 C5A 1.488(7) .
C5A C5F 1.396(7) .
C5A C5B 1.411(7) .
C5B C5C 1.383(7) .
C5C C5D 1.388(8) .
C5D C5E 1.387(8) .
C5E C5F 1.372(7) .
C6 C7 1.433(7) .
C7 C8 1.351(7) .
C8 C9 1.427(8) .
C9 C10 1.410(7) .
C10 C11 1.402(8) .
C10 C10A 1.481(7) .
C10A C10B 1.389(9) .
C10A C10F 1.390(9) .
C10B C10C 1.390(9) .
C10C C10D 1.366(11) .
C10D C10E 1.369(11) .
C10E C10F 1.405(9) .
C11 C12 1.416(8) .
C12 C13 1.349(8) .
C13 C14 1.422(7) .
C14 C15 1.407(8) .
C15 C16 1.419(7) .
C15 C15A 1.476(7) .
C15A C15F 1.390(8) .
C15A C15B 1.395(8) .
C15B C15C 1.390(8) .
C15C C15D 1.374(10) .
C15D C15E 1.384(10) .
C15E C15F 1.394(8) .
C16 C17 1.428(8) .
C17 C18 1.347(7) .
C18 C19 1.428(7) .
C19 C20 1.409(7) .
C20 C20A 1.496(7) .
C20A C20B 1.384(7) .
C20A C20F 1.393(8) .
C20B C20C 1.375(8) .
C20C C20D 1.389(9) .
C20D C20E 1.381(9) .
C20E C20F 1.383(8) .
C21 C28 1.381(7) 2_676
C21 C22 1.435(7) .
C22 C23 1.355(8) .
C22 C22A 1.508(8) .
C22A C22B 1.463(11) .
C23 C24 1.441(7) .
C23 C23A 1.504(8) .
C23A C23B 1.514(11) .
C24 C25 1.373(7) .
C25 C26 1.398(7) .
C27 C28 1.403(7) .
C28 C21 1.381(7) 2_676
O1 C29 1.236(7) .
O2 C29 1.235(7) .
F1 C30 1.322(8) .
F2 C30 1.339(8) .
F3 C30 1.313(8) .
C29 C30 1.517(9) .
O3 C31 1.227(7) .
O4 C31 1.239(8) .
F4 C32 1.365(9) .
F5 C32 1.295(8) .
F6 C32 1.301(10) .
C31 C32 1.528(10) .
C33 O5 1.448(12) .
